data_9001741
loop_
_publ_author_name
'Bonazzi, P.'
'Menchetti, S.'
'Reinecke, T.'

_publ_section_title
;
 Solid solution between piemontite and androsite-(La), a new mineral of the
 epidote group from Andros Island, Greece
 Sample: AND-517
 Note: Mineral name changed from androsite-(La)
;
_journal_name_full 'American Mineralogist'
_journal_page_first 735
_journal_page_last 742
_journal_volume 81
_journal_year 1996
_chemical_formula_sum 'Al Ca0.64 Ce0.25 Cu0.01 Fe0.1 H La0.25 Mn2.49 Nd0.17 O13 Pr0.05 Si3 Sr0.04'
_chemical_name_mineral Manganiandrosite-(La)
_space_group_IT_number 11
_symmetry_space_group_name_Hall '-P 2yb'
_symmetry_space_group_name_H-M 'P 1 21/m 1'
_cell_angle_alpha 90
_cell_angle_beta 113.88
_cell_angle_gamma 90
_cell_formula_units_Z 2
_cell_length_a 8.896
_cell_length_b 5.706
_cell_length_c 10.083
_cell_volume 468.005
_database_code_amcsd 0001797
_exptl_crystal_density_diffrn 4.213
_cod_original_formula_sum 'Mn2.49 Ca.64 La.25 Ce.25 Pr.05 Nd.17 Sr.04 Si3 Al Fe.1 Cu.01 H O13'
_cod_database_code 9001741

loop_
_space_group_symop_operation_xyz
x,y,z
x,1/2-y,z
-x,1/2+y,-z
-x,-y,-z

loop_
_atom_site_label
_atom_site_fract_x
_atom_site_fract_y
_atom_site_fract_z
_atom_site_occupancy
_atom_site_U_iso_or_equiv
Mn1_1 0.75870 0.75000 0.15250 0.60000 0.01170
Ca1 0.75870 0.75000 0.15250 0.40000 0.01170
La2 0.59220 0.75000 0.42750 0.25000 0.01100
Ce2 0.59220 0.75000 0.42750 0.25000 0.01100
Pr2 0.59220 0.75000 0.42750 0.05000 0.01100
Nd2 0.59220 0.75000 0.42750 0.17000 0.01100
Ca2 0.59220 0.75000 0.42750 0.24000 0.01100
Sr2 0.59220 0.75000 0.42750 0.04000 0.01100
Si1 0.35040 0.75000 0.03680 1.00000 0.00860
Si2 0.69370 0.25000 0.28090 1.00000 0.00800
Si3 0.19150 0.75000 0.32510 1.00000 0.00660
Al1 0.00000 0.00000 0.00000 0.04000 0.00700
Mn1_2 0.00000 0.00000 0.00000 0.91200 0.00700
Fe1 0.00000 0.00000 0.00000 0.04800 0.00700
Al2 0.00000 0.00000 0.50000 0.96000 0.00850
Mn2 0.00000 0.00000 0.50000 0.03800 0.00850
Fe2 0.00000 0.00000 0.50000 0.00200 0.00850
Cu3 0.31300 0.25000 0.20990 0.01000 0.01290
Mn3 0.31300 0.25000 0.20990 0.94000 0.01290
Fe3 0.31300 0.25000 0.20990 0.05000 0.01290
H 0.10000 0.25000 0.35000 1.00000 0.07000
O1 0.24700 0.99250 0.02660 1.00000 0.01430
O2 0.31400 0.97460 0.36010 1.00000 0.01040
O3 0.80520 0.01330 0.33060 1.00000 0.01130
O4 0.05760 0.25000 0.13170 1.00000 0.00820
O5 0.04810 0.75000 0.15840 1.00000 0.01030
O6 0.07960 0.75000 0.42110 1.00000 0.00970
O7 0.51890 0.75000 0.17730 1.00000 0.01390
O8 0.55450 0.25000 0.34300 1.00000 0.02110
O9 0.60360 0.25000 0.10420 1.00000 0.01740
O10 0.09130 0.25000 0.43380 1.00000 0.00790

loop_
_cod_changelog_entry_id
_cod_changelog_entry_author
_cod_changelog_entry_date
_cod_changelog_entry_text
1
;cod-tools version 3.10.1
Id: cif_fix_AMCSD_atom_labels 10224 2024-08-07 11:09:31Z saulius
;
2024-08-07T19:38:17+03:00
;Changed the following '_atom_site_label' values:
the first duplicated label 'Mn1'  converted to 'Mn1_1'
duplicated label 'Mn1' at index 12 converted to 'Mn1_2'
;

loop_
_cod_related_entry_id
_cod_related_entry_database
_cod_related_entry_code
1 AMCSD 0001797
